data_7038840
loop_
_publ_author_name
'Zarkesh, Ryan A.'
'Ichimura, Andrew S.'
'Monson, Todd C.'
'Tomson, Neil C.'
'Anstey, Mitchell R.'

_publ_section_title
;
 Voltage clustering in redox-active ligand complexes: mitigating
 electronic communication through choice of metal ion.
;
_journal_issue 24
_journal_name_full 'Dalton transactions (Cambridge, England : 2003)'
_journal_page_first 9962
_journal_page_last 9969
_journal_paper_doi 10.1039/c6dt00422a
_journal_volume 45
_journal_year 2016
_chemical_formula_moiety 'C84 H72 Cr N6, 3(F6 P), 2(C2 H3 N)'
_chemical_formula_sum 'C88 H78 Cr F18 N8 P3'
_chemical_formula_weight 1734.49
_chemical_melting_point ?
_chemical_name_common 'tris(dmp-BIAN)Cr tri-PF6'
_chemical_name_systematic 'tri(N,N'-bis(3,5-dimethylphenylimino)acenaphthenequinone) chromium tri(hexafluorophosphate)'
_chemical_properties_physical Moisture-sensitive
_space_group_crystal_system monoclinic
_space_group_IT_number 14
_space_group_name_Hall '-P 2yn'
_space_group_name_H-M_alt 'P 1 21/n 1'
_symmetry_space_group_name_Hall '-P 2yn'
_symmetry_space_group_name_H-M 'P 1 21/n 1'
_atom_sites_solution_hydrogens geom
_atom_sites_solution_primary direct
_audit_creation_date 2015-12-11
_audit_creation_method
;
Olex2 1.2
(compiled 2013.11.15 svn.r2834 for OlexSys, GUI svn.r4720)
;
_audit_update_record
;
2016-01-19 deposited with the CCDC.
2016-03-09 downloaded from the CCDC.
;
_cell_angle_alpha 90
_cell_angle_beta 91.3501(17)
_cell_angle_gamma 90
_cell_formula_units_Z 4
_cell_length_a 16.5848(3)
_cell_length_b 21.1661(4)
_cell_length_c 23.1949(4)
_cell_measurement_reflns_used 32069
_cell_measurement_temperature 150.00(10)
_cell_measurement_theta_max 25.5230
_cell_measurement_theta_min 2.9840
_cell_volume 8140.0(3)
_computing_cell_refinement
;
CrysAlisPro, Agilent Technologies,
Version 1.171.37.35 (release 13-08-2014 CrysAlis171 .NET)
(compiled Aug 13 2014,18:06:01)
;
_computing_data_collection
;
CrysAlisPro, Agilent Technologies,
Version 1.171.37.35 (release 13-08-2014 CrysAlis171 .NET)
(compiled Aug 13 2014,18:06:01)
;
_computing_data_reduction
;
CrysAlisPro, Agilent Technologies,
Version 1.171.37.35 (release 13-08-2014 CrysAlis171 .NET)
(compiled Aug 13 2014,18:06:01)
;
_computing_molecular_graphics 'Olex2 (Dolomanov et al., 2009)'
_computing_publication_material 'Olex2 (Dolomanov et al., 2009)'
_computing_structure_refinement 'ShelXL (Sheldrick, 2008)'
_computing_structure_solution 'ShelXS (Sheldrick, 2008)'
_diffrn_ambient_environment N~2~
_diffrn_ambient_temperature 150.00(10)
_diffrn_detector 'CCD plate'
_diffrn_detector_area_resol_mean 10.2358
_diffrn_detector_type Atlas
_diffrn_measured_fraction_theta_full 0.897
_diffrn_measured_fraction_theta_max 0.999
_diffrn_measurement_device 'four-circle diffractometer'
_diffrn_measurement_device_type 'SuperNova, Dual, Cu at zero, Atlas'
_diffrn_measurement_method '\w scans'
_diffrn_orient_matrix_UB_11 -0.0131398000
_diffrn_orient_matrix_UB_12 0.0311932000
_diffrn_orient_matrix_UB_13 -0.0062510000
_diffrn_orient_matrix_UB_21 0.0388512000
_diffrn_orient_matrix_UB_22 0.0075436000
_diffrn_orient_matrix_UB_23 -0.0101614000
_diffrn_orient_matrix_UB_31 -0.0121863000
_diffrn_orient_matrix_UB_32 -0.0096341000
_diffrn_orient_matrix_UB_33 -0.0281657000
_diffrn_radiation_monochromator mirror
_diffrn_radiation_probe x-ray
_diffrn_radiation_type MoK\a
_diffrn_radiation_wavelength 0.71073
_diffrn_reflns_av_R_equivalents 0.0661
_diffrn_reflns_av_unetI/netI 0.0231
_diffrn_reflns_Laue_measured_fraction_full 0.897
_diffrn_reflns_Laue_measured_fraction_max 0.999
_diffrn_reflns_limit_h_max 19
_diffrn_reflns_limit_h_min -19
_diffrn_reflns_limit_k_max 25
_diffrn_reflns_limit_k_min -25
_diffrn_reflns_limit_l_max 27
_diffrn_reflns_limit_l_min -27
_diffrn_reflns_number 241245
_diffrn_reflns_point_group_measured_fraction_full 0.897
_diffrn_reflns_point_group_measured_fraction_max 0.999
_diffrn_reflns_theta_full 26.000
_diffrn_reflns_theta_max 25.027
_diffrn_reflns_theta_min 2.763
_diffrn_source 'SuperNova (Mo) X-ray Source'
_exptl_absorpt_coefficient_mu 0.293
_exptl_absorpt_correction_T_max 0.961
_exptl_absorpt_correction_T_min 0.931
_exptl_absorpt_correction_type numerical
_exptl_absorpt_process_details
;
CrysAlisPro, Agilent Technologies,
Version 1.171.37.35 (release 13-08-2014 CrysAlis171 .NET)
(compiled Aug 13 2014,18:06:01)
Numerical absorption correction based on gaussian integration over
            a multifaceted crystal model
Empirical absorption correction using spherical harmonics,
 implemented in SCALE3 ABSPACK scaling algorithm.
;
_exptl_crystal_colour 'dark red'
_exptl_crystal_density_diffrn 1.415
_exptl_crystal_description block
_exptl_crystal_F_000 3572
_exptl_crystal_preparation 'Magnetic properties'
_exptl_crystal_recrystallization_method 'Slow diffusion of diethyl ether into a saturated MeCN solution of the complex'
_exptl_crystal_size_max 0.2877
_exptl_crystal_size_mid 0.2116
_exptl_crystal_size_min 0.1607
_refine_diff_density_max 0.854
_refine_diff_density_min -0.765
_refine_diff_density_rms 0.056
_refine_ls_extinction_method none
_refine_ls_goodness_of_fit_ref 1.023
_refine_ls_hydrogen_treatment constr
_refine_ls_matrix_type full
_refine_ls_number_parameters 1114
_refine_ls_number_reflns 14357
_refine_ls_number_restraints 0
_refine_ls_restrained_S_all 1.023
_refine_ls_R_factor_all 0.0613
_refine_ls_R_factor_gt 0.0464
_refine_ls_shift/su_max 0.001
_refine_ls_shift/su_mean 0.000
_refine_ls_structure_factor_coef Fsqd
_refine_ls_weighting_details 'w=1/[\s^2^(Fo^2^)+(0.0497P)^2^+11.2528P] where P=(Fo^2^+2Fc^2^)/3'
_refine_ls_weighting_scheme calc
_refine_ls_wR_factor_gt 0.1125
_refine_ls_wR_factor_ref 0.1235
_reflns_Friedel_coverage 0.000
_reflns_number_gt 11548
_reflns_number_total 14357
_reflns_threshold_expression 'I > 2\s(I)'
_cod_data_source_file c6dt00422a2.cif
_cod_data_source_block raz01194c
_cod_depositor_comments
;
The following automatic conversions were performed:

'_chemical_melting_point' value 'n/a' was changed to '?' - the value
is undefined or not given.

Automatic conversion script
Id: cif_fix_values 4268 2015-11-12 08:31:59Z antanas 

 Adding full bibliography for 7038837--7038842.cif.
;
_cod_database_code 7038840
_shelxl_version_number 2014-3
_shelx_space_group_comment
;
The symmetry employed for this shelxl refinement is uniquely defined
by the following loop, which should always be used as a source of
symmetry information in preference to the above space-group names.
They are only intended as comments.
;
_reflns_odcompleteness_completeness 99.83
_reflns_odcompleteness_iscentric 1
_reflns_odcompleteness_theta 24.97
_olex2_refinement_description
;
1. Fixed Uiso
 At 1.2 times of:
  All C(H) groups
 At 1.5 times of:
  All C(H,H,H) groups
2. Others
 Sof(F13A)=Sof(F14A)=Sof(F15A)=Sof(F16A)=1-FVAR(1)
 Sof(F13)=Sof(F14)=Sof(F15)=Sof(F16)=FVAR(1)
3.a Aromatic/amide H refined with riding coordinates:
 C4(H4), C5(H5), C6(H6), C8(H8), C9(H9), C10(H10), C14(H14), C16(H16),
 C18(H18), C22(H22), C24(H24), C26(H26), C32(H32), C33(H33), C34(H34), C36(H36),
  C37(H37), C38(H38), C42(H42), C44(H44), C46(H46), C50(H50), C52(H52),
 C54(H54), C60(H60), C61(H61), C62(H62), C64(H64), C65(H65), C66(H66), C70(H70),
  C72(H72), C74(H74), C78(H78), C80(H80), C82(H82)
3.b Idealised Me refined as rotating group:
 C19(H19A,H19B,H19C), C20(H20A,H20B,H20C), C27(H27A,H27B,H27C), C28(H28A,H28B,
 H28C), C47(H47A,H47B,H47C), C48(H48A,H48B,H48C), C55(H55A,H55B,H55C), C56(H56A,
 H56B,H56C), C75(H75A,H75B,H75C), C76(H76A,H76B,H76C), C83(H83A,H83B,H83C),
 C84(H84A,H84B,H84C), C4S(H4SA,H4SB,H4SC), C2S(H2SA,H2SB,H2SC)
;

loop_
_space_group_symop_operation_xyz
'x, y, z'
'-x+1/2, y+1/2, -z+1/2'
'-x, -y, -z'
'x-1/2, -y-1/2, z-1/2'

loop_
_atom_site_label
_atom_site_type_symbol
_atom_site_fract_x
_atom_site_fract_y
_atom_site_fract_z
_atom_site_U_iso_or_equiv
_atom_site_adp_type
_atom_site_occupancy
_atom_site_site_symmetry_order
_atom_site_calc_flag
_atom_site_refinement_flags_posn
_atom_site_refinement_flags_occupancy
_atom_site_disorder_assembly
_atom_site_disorder_group
C1 C 0.10378(13) 0.26604(11) 0.86208(10) 0.0205(5) Uani 1 1 d . . . .
C2 C 0.02384(14) 0.23608(11) 0.87484(10) 0.0222(5) Uani 1 1 d . . . .
C3 C 0.02333(14) 0.22258(12) 0.93629(10) 0.0255(5) Uani 1 1 d . . . .
C4 C -0.02885(15) 0.19235(13) 0.97233(11) 0.0310(6) Uani 1 1 d . . . .
H4 H -0.0782 0.1771 0.9585 0.037 Uiso 1 1 calc R . . .
C5 C -0.00550(16) 0.18513(14) 1.03072(11) 0.0354(6) Uani 1 1 d . . . .
H5 H -0.0396 0.1636 1.0552 0.042 Uiso 1 1 calc R . . .
C6 C 0.06592(16) 0.20886(14) 1.05265(11) 0.0354(6) Uani 1 1 d . . . .
H6 H 0.0786 0.2039 1.0917 0.043 Uiso 1 1 calc R . . .
C7 C 0.12057(15) 0.24071(12) 1.01681(10) 0.0289(6) Uani 1 1 d . . . .
C8 C 0.19652(16) 0.26707(13) 1.03255(11) 0.0334(6) Uani 1 1 d . . . .
H8 H 0.2143 0.2658 1.0709 0.040 Uiso 1 1 calc R . . .
C9 C 0.24407(15) 0.29442(13) 0.99212(11) 0.0309(6) Uani 1 1 d . . . .
H9 H 0.2933 0.3117 1.0040 0.037 Uiso 1 1 calc R . . .
C10 C 0.22154(14) 0.29753(12) 0.93323(10) 0.0259(5) Uani 1 1 d . . . .
H10 H 0.2553 0.3159 0.9065 0.031 Uiso 1 1 calc R . . .
C11 C 0.14819(14) 0.27261(11) 0.91639(10) 0.0230(5) Uani 1 1 d . . . .
C12 C 0.09802(14) 0.24527(11) 0.95844(10) 0.0236(5) Uani 1 1 d . . . .
C13 C 0.19030(13) 0.30917(11) 0.79132(9) 0.0207(5) Uani 1 1 d . . . .
C14 C 0.26239(14) 0.27644(12) 0.79710(10) 0.0233(5) Uani 1 1 d . . . .
H14 H 0.2638 0.2366 0.8141 0.028 Uiso 1 1 calc R . . .
C15 C 0.33274(14) 0.30389(12) 0.77719(10) 0.0272(5) Uani 1 1 d . . . .
C16 C 0.32832(16) 0.36269(13) 0.75083(11) 0.0316(6) Uani 1 1 d . . . .
H16 H 0.3750 0.3806 0.7366 0.038 Uiso 1 1 calc R . . .
C17 C 0.25601(16) 0.39567(12) 0.74516(11) 0.0302(6) Uani 1 1 d . . . .
C18 C 0.18687(15) 0.36849(11) 0.76663(10) 0.0251(5) Uani 1 1 d . . . .
H18 H 0.1382 0.3902 0.7644 0.030 Uiso 1 1 calc R . . .
C19 C 0.41302(15) 0.27088(15) 0.78437(13) 0.0397(7) Uani 1 1 d . . . .
H19A H 0.4471 0.2944 0.8106 0.060 Uiso 1 1 calc GR . . .
H19B H 0.4383 0.2680 0.7476 0.060 Uiso 1 1 calc GR . . .
H19C H 0.4048 0.2292 0.7994 0.060 Uiso 1 1 calc GR . . .
C20 C 0.2509(2) 0.45882(15) 0.71600(16) 0.0532(9) Uani 1 1 d . . . .
H20A H 0.2211 0.4548 0.6802 0.080 Uiso 1 1 calc GR . . .
H20B H 0.3043 0.4738 0.7086 0.080 Uiso 1 1 calc GR . . .
H20C H 0.2240 0.4882 0.7405 0.080 Uiso 1 1 calc GR . . .
C21 C -0.10679(14) 0.20488(12) 0.84380(10) 0.0248(5) Uani 1 1 d . . . .
C22 C -0.12924(15) 0.14432(12) 0.82739(11) 0.0293(6) Uani 1 1 d . . . .
H22 H -0.0928 0.1178 0.8095 0.035 Uiso 1 1 calc R . . .
C23 C -0.20736(16) 0.12372(14) 0.83817(13) 0.0383(7) Uani 1 1 d . . . .
C24 C -0.25986(16) 0.16476(15) 0.86506(13) 0.0408(7) Uani 1 1 d . . . .
H24 H -0.3120 0.1511 0.8722 0.049 Uiso 1 1 calc R . . .
C25 C -0.23768(16) 0.22524(14) 0.88170(12) 0.0360(6) Uani 1 1 d . . . .
C26 C -0.15991(15) 0.24544(13) 0.87037(10) 0.0297(6) Uani 1 1 d . . . .
H26 H -0.1436 0.2860 0.8806 0.036 Uiso 1 1 calc R . . .
C27 C -0.2338(2) 0.05850(16) 0.81942(19) 0.0611(10) Uani 1 1 d . . . .
H27A H -0.2606 0.0610 0.7823 0.092 Uiso 1 1 calc GR . . .
H27B H -0.2701 0.0415 0.8470 0.092 Uiso 1 1 calc GR . . .
H27C H -0.1874 0.0315 0.8170 0.092 Uiso 1 1 calc GR . . .
C28 C -0.29538(19) 0.26811(18) 0.91232(15) 0.0548(9) Uani 1 1 d . . . .
H28A H -0.3014 0.2537 0.9512 0.082 Uiso 1 1 calc GR . . .
H28B H -0.3469 0.2674 0.8926 0.082 Uiso 1 1 calc GR . . .
H28C H -0.2746 0.3104 0.9126 0.082 Uiso 1 1 calc GR . . .
C29 C 0.01928(13) 0.13031(11) 0.70719(9) 0.0203(5) Uani 1 1 d . . . .
C30 C -0.05864(13) 0.16136(11) 0.68702(9) 0.0212(5) Uani 1 1 d . . . .
C31 C -0.09872(14) 0.11824(11) 0.64687(10) 0.0228(5) Uani 1 1 d . . . .
C32 C -0.16903(15) 0.12008(12) 0.61432(10) 0.0284(5) Uani 1 1 d . . . .
H32 H -0.2052 0.1533 0.6179 0.034 Uiso 1 1 calc R . . .
C33 C -0.18474(16) 0.07028(13) 0.57544(11) 0.0328(6) Uani 1 1 d . . . .
H33 H -0.2318 0.0713 0.5528 0.039 Uiso 1 1 calc R . . .
C34 C -0.13276(16) 0.02026(13) 0.56989(11) 0.0317(6) Uani 1 1 d . . . .
H34 H -0.1450 -0.0114 0.5433 0.038 Uiso 1 1 calc R . . .
C35 C -0.06099(15) 0.01597(12) 0.60376(10) 0.0271(5) Uani 1 1 d . . . .
C36 C -0.00216(16) -0.03281(12) 0.60360(11) 0.0318(6) Uani 1 1 d . . . .
H36 H -0.0096 -0.0674 0.5793 0.038 Uiso 1 1 calc R . . .
C37 C 0.06530(16) -0.02967(12) 0.63872(11) 0.0320(6) Uani 1 1 d . . . .
H37 H 0.1023 -0.0626 0.6379 0.038 Uiso 1 1 calc R . . .
C38 C 0.08052(15) 0.02183(12) 0.67602(11) 0.0275(5) Uani 1 1 d . . . .
H38 H 0.1272 0.0233 0.6990 0.033 Uiso 1 1 calc R . . .
C39 C 0.02474(14) 0.06977(11) 0.67758(10) 0.0223(5) Uani 1 1 d . . . .
C40 C -0.04590(14) 0.06602(11) 0.64203(10) 0.0228(5) Uani 1 1 d . . . .
C41 C 0.13865(13) 0.13828(11) 0.76713(10) 0.0215(5) Uani 1 1 d . . . .
C42 C 0.14305(15) 0.12458(11) 0.82565(10) 0.0247(5) Uani 1 1 d . . . .
H42 H 0.0968 0.1260 0.8476 0.030 Uiso 1 1 calc R . . .
C43 C 0.21682(16) 0.10875(12) 0.85128(11) 0.0292(6) Uani 1 1 d . . . .
C44 C 0.28422(15) 0.10611(12) 0.81697(12) 0.0310(6) Uani 1 1 d . . . .
H44 H 0.3341 0.0969 0.8342 0.037 Uiso 1 1 calc R . . .
C45 C 0.27983(14) 0.11670(12) 0.75793(12) 0.0290(6) Uani 1 1 d . . . .
C46 C 0.20542(14) 0.13339(11) 0.73285(11) 0.0250(5) Uani 1 1 d . . . .
H46 H 0.2009 0.1411 0.6934 0.030 Uiso 1 1 calc R . . .
C47 C 0.2232(2) 0.09446(16) 0.91479(12) 0.0475(8) Uani 1 1 d . . . .
H47A H 0.2389 0.0512 0.9202 0.071 Uiso 1 1 calc GR . . .
H47B H 0.1719 0.1015 0.9320 0.071 Uiso 1 1 calc GR . . .
H47C H 0.2630 0.1216 0.9326 0.071 Uiso 1 1 calc GR . . .
C48 C 0.35305(16) 0.10971(16) 0.72122(14) 0.0437(7) Uani 1 1 d . . . .
H48A H 0.3628 0.0657 0.7141 0.066 Uiso 1 1 calc GR . . .
H48B H 0.3990 0.1278 0.7410 0.066 Uiso 1 1 calc GR . . .
H48C H 0.3439 0.1312 0.6852 0.066 Uiso 1 1 calc GR . . .
C49 C -0.14467(14) 0.25225(11) 0.68775(10) 0.0231(5) Uani 1 1 d . . . .
C50 C -0.21494(14) 0.24398(13) 0.71771(11) 0.0292(6) Uani 1 1 d . . . .
H50 H -0.2179 0.2133 0.7463 0.035 Uiso 1 1 calc R . . .
C51 C -0.28161(15) 0.28235(14) 0.70441(11) 0.0337(6) Uani 1 1 d . . . .
C52 C -0.27461(16) 0.32808(13) 0.66226(11) 0.0346(6) Uani 1 1 d . . . .
H52 H -0.3179 0.3550 0.6547 0.041 Uiso 1 1 calc R . . .
C53 C -0.20484(16) 0.33518(13) 0.63079(11) 0.0322(6) Uani 1 1 d . . . .
C54 C -0.13931(15) 0.29626(12) 0.64369(10) 0.0271(5) Uani 1 1 d . . . .
H54 H -0.0922 0.2997 0.6229 0.033 Uiso 1 1 calc R . . .
C55 C -0.35874(17) 0.27406(17) 0.73681(14) 0.0490(8) Uani 1 1 d . . . .
H55A H -0.3829 0.2342 0.7266 0.074 Uiso 1 1 calc GR . . .
H55B H -0.3954 0.3077 0.7269 0.074 Uiso 1 1 calc GR . . .
H55C H -0.3470 0.2750 0.7775 0.074 Uiso 1 1 calc GR . . .
C56 C -0.1995(2) 0.38384(15) 0.58339(14) 0.0491(8) Uani 1 1 d . . . .
H56A H -0.1716 0.4205 0.5978 0.074 Uiso 1 1 calc GR . . .
H56B H -0.2529 0.3956 0.5705 0.074 Uiso 1 1 calc GR . . .
H56C H -0.1707 0.3664 0.5517 0.074 Uiso 1 1 calc GR . . .
C57 C 0.04976(13) 0.34443(11) 0.66855(10) 0.0219(5) Uani 1 1 d . . . .
C58 C -0.00104(14) 0.37737(11) 0.71216(10) 0.0231(5) Uani 1 1 d . . . .
C59 C -0.01203(14) 0.44237(12) 0.69318(11) 0.0263(5) Uani 1 1 d . . . .
C60 C -0.04802(15) 0.49570(12) 0.71561(12) 0.0323(6) Uani 1 1 d . . . .
H60 H -0.0741 0.4942 0.7506 0.039 Uiso 1 1 calc R . . .
C61 C -0.04396(17) 0.55219(13) 0.68385(13) 0.0390(7) Uani 1 1 d . . . .
H61 H -0.0674 0.5884 0.6987 0.047 Uiso 1 1 calc R . . .
C62 C -0.00663(16) 0.55580(13) 0.63171(13) 0.0379(7) Uani 1 1 d . . . .
H62 H -0.0062 0.5940 0.6119 0.046 Uiso 1 1 calc R . . .
C63 C 0.03120(15) 0.50222(12) 0.60776(12) 0.0323(6) Uani 1 1 d . . . .
C64 C 0.07323(16) 0.49875(14) 0.55527(12) 0.0374(6) Uani 1 1 d . . . .
H64 H 0.0770 0.5344 0.5321 0.045 Uiso 1 1 calc R . . .
C65 C 0.10840(17) 0.44332(14) 0.53840(12) 0.0375(6) Uani 1 1 d . . . .
H65 H 0.1348 0.4424 0.5035 0.045 Uiso 1 1 calc R . . .
C66 C 0.10624(15) 0.38744(13) 0.57181(11) 0.0307(6) Uani 1 1 d . . . .
H66 H 0.1313 0.3506 0.5596 0.037 Uiso 1 1 calc R . . .
C67 C 0.06581(14) 0.38935(12) 0.62291(10) 0.0255(5) Uani 1 1 d . . . .
C68 C 0.02816(14) 0.44648(12) 0.64004(11) 0.0261(5) Uani 1 1 d . . . .
C69 C 0.12118(14) 0.25274(11) 0.64086(9) 0.0222(5) Uani 1 1 d . . . .
C70 C 0.08718(15) 0.20853(11) 0.60393(10) 0.0244(5) Uani 1 1 d . . . .
H70 H 0.0315 0.2030 0.6022 0.029 Uiso 1 1 calc R . . .
C71 C 0.13641(17) 0.17233(12) 0.56932(10) 0.0299(6) Uani 1 1 d . . . .
C72 C 0.21906(17) 0.18303(13) 0.57218(11) 0.0336(6) Uani 1 1 d . . . .
H72 H 0.2526 0.1586 0.5496 0.040 Uiso 1 1 calc R . . .
C73 C 0.25324(16) 0.22906(13) 0.60769(11) 0.0324(6) Uani 1 1 d . . . .
C74 C 0.20318(15) 0.26392(12) 0.64313(10) 0.0271(5) Uani 1 1 d . . . .
H74 H 0.2248 0.2943 0.6680 0.033 Uiso 1 1 calc R . . .
C75 C 0.1009(2) 0.12336(14) 0.52956(12) 0.0435(7) Uani 1 1 d . . . .
H75A H 0.1105 0.0821 0.5455 0.065 Uiso 1 1 calc GR . . .
H75B H 0.1256 0.1264 0.4926 0.065 Uiso 1 1 calc GR . . .
H75C H 0.0439 0.1302 0.5251 0.065 Uiso 1 1 calc GR . . .
C76 C 0.34247(18) 0.24235(17) 0.60779(15) 0.0526(8) Uani 1 1 d . . . .
H76A H 0.3531 0.2759 0.5812 0.079 Uiso 1 1 calc GR . . .
H76B H 0.3708 0.2050 0.5964 0.079 Uiso 1 1 calc GR . . .
H76C H 0.3603 0.2546 0.6458 0.079 Uiso 1 1 calc GR . . .
C77 C -0.07104(14) 0.37374(11) 0.79976(10) 0.0241(5) Uani 1 1 d . . . .
C78 C -0.15111(15) 0.38711(12) 0.78645(11) 0.0293(6) Uani 1 1 d . . . .
H78 H -0.1725 0.3780 0.7500 0.035 Uiso 1 1 calc R . . .
C79 C -0.19919(15) 0.41413(13) 0.82796(12) 0.0338(6) Uani 1 1 d . . . .
C80 C -0.16578(16) 0.42549(13) 0.88254(12) 0.0345(6) Uani 1 1 d . . . .
H80 H -0.1981 0.4428 0.9107 0.041 Uiso 1 1 calc R . . .
C81 C -0.08537(16) 0.41179(13) 0.89635(11) 0.0314(6) Uani 1 1 d . . . .
C82 C -0.03735(15) 0.38651(12) 0.85368(10) 0.0264(5) Uani 1 1 d . . . .
H82 H 0.0169 0.3783 0.8613 0.032 Uiso 1 1 calc R . . .
C83 C -0.28589(17) 0.43101(17) 0.81352(14) 0.0502(8) Uani 1 1 d . . . .
H83A H -0.2927 0.4759 0.8162 0.075 Uiso 1 1 calc GR . . .
H83B H -0.3207 0.4104 0.8402 0.075 Uiso 1 1 calc GR . . .
H83C H -0.2993 0.4174 0.7750 0.075 Uiso 1 1 calc GR . . .
C84 C -0.05062(18) 0.42182(17) 0.95623(12) 0.0461(8) Uani 1 1 d . . . .
H84A H -0.0828 0.4521 0.9762 0.069 Uiso 1 1 calc GR . . .
H84B H 0.0036 0.4372 0.9538 0.069 Uiso 1 1 calc GR . . .
H84C H -0.0506 0.3825 0.9769 0.069 Uiso 1 1 calc GR . . .
N1 N 0.11577(11) 0.28055(9) 0.80889(8) 0.0199(4) Uani 1 1 d . . . .
N2 N -0.02652(11) 0.22766(9) 0.83240(8) 0.0215(4) Uani 1 1 d . . . .
N3 N 0.06310(11) 0.16205(9) 0.74349(8) 0.0203(4) Uani 1 1 d . . . .
N4 N -0.07288(11) 0.21750(9) 0.70532(8) 0.0210(4) Uani 1 1 d . . . .
N5 N 0.06951(11) 0.28681(9) 0.67952(8) 0.0208(4) Uani 1 1 d . . . .
N6 N -0.02183(11) 0.34490(9) 0.75645(8) 0.0221(4) Uani 1 1 d . . . .
Cr1 Cr 0.02097(2) 0.25325(2) 0.75504(2) 0.01896(10) Uani 1 1 d . . . .
F13 F 0.0675(5) 0.0198(7) 0.2092(3) 0.185(5) Uani 0.617(12) 1 d . P A 1
F13A F 0.0349(14) 0.0603(4) 0.0863(6) 0.153(8) Uani 0.383(12) 1 d . P A 2
F14 F -0.0598(3) 0.0213(2) 0.1962(3) 0.077(2) Uani 0.617(12) 1 d . P A 1
F14A F 0.0955(5) 0.0482(5) 0.1730(12) 0.159(9) Uani 0.383(12) 1 d . P A 2
F15 F -0.0471(5) 0.0559(4) 0.1077(4) 0.131(4) Uani 0.617(12) 1 d . P A 1
F15A F -0.0191(14) 0.0270(9) 0.2086(5) 0.183(9) Uani 0.383(12) 1 d . P A 2
F16 F 0.0862(4) 0.0590(4) 0.1219(4) 0.102(3) Uani 0.617(12) 1 d . P A 1
F16A F -0.0824(8) 0.0399(8) 0.1255(8) 0.129(6) Uani 0.383(12) 1 d . P A 2
F17 F 0.01808(15) -0.02931(10) 0.13405(11) 0.0810(7) Uani 1 1 d . . . .
F18 F -0.00018(19) 0.11417(14) 0.16922(17) 0.1296(13) Uani 1 1 d . . . .
P3 P 0.00985(5) 0.04175(5) 0.15434(5) 0.0575(2) Uani 1 1 d . . . .
F1 F 0.25662(12) 0.02075(11) 0.62483(9) 0.0720(7) Uani 1 1 d . . . .
F2 F 0.34047(15) -0.06436(13) 0.61943(9) 0.0850(7) Uani 1 1 d . . . .
F3 F 0.34729(10) -0.05054(9) 0.52434(8) 0.0528(5) Uani 1 1 d . . . .
F4 F 0.26573(12) 0.03215(9) 0.52842(9) 0.0623(5) Uani 1 1 d . . . .
F5 F 0.22681(11) -0.06056(9) 0.56495(8) 0.0559(5) Uani 1 1 d . . . .
F6 F 0.37780(11) 0.02998(11) 0.58422(8) 0.0631(6) Uani 1 1 d . . . .
P1 P 0.30258(4) -0.01523(4) 0.57544(3) 0.03483(17) Uani 1 1 d . . . .
F7 F -0.00201(11) 0.70328(9) 0.60075(7) 0.0517(5) Uani 1 1 d . . . .
F8 F -0.04685(12) 0.73025(11) 0.51214(8) 0.0662(6) Uani 1 1 d . . . .
F9 F 0.07862(12) 0.74284(11) 0.48219(8) 0.0672(6) Uani 1 1 d . . . .
F10 F 0.12461(13) 0.71459(16) 0.57122(10) 0.0967(9) Uani 1 1 d . . . .
F11 F 0.04052(15) 0.65104(10) 0.52188(9) 0.0755(6) Uani 1 1 d . . . .
F12 F 0.0385(2) 0.79403(10) 0.56084(10) 0.0984(9) Uani 1 1 d . . . .
P2 P 0.03914(5) 0.72319(4) 0.54173(3) 0.03968(18) Uani 1 1 d . . . .
C3S C -0.1791(3) 0.0832(2) 0.00227(17) 0.0691(11) Uani 1 1 d . . . .
C4S C -0.1324(4) 0.0308(2) -0.0164(2) 0.1063(19) Uani 1 1 d . . . .
H4SA H -0.1062 0.0416 -0.0515 0.159 Uiso 1 1 calc GR . . .
H4SB H -0.1671 -0.0049 -0.0229 0.159 Uiso 1 1 calc GR . . .
H4SC H -0.0925 0.0206 0.0128 0.159 Uiso 1 1 calc GR . . .
N2S N -0.2140(2) 0.1255(2) 0.0168(2) 0.0971(13) Uani 1 1 d . . . .
C1S C -0.3980(2) 0.10213(18) 0.64820(16) 0.0605(9) Uani 1 1 d . . . .
C2S C -0.4453(3) 0.0983(2) 0.59524(18) 0.0816(13) Uani 1 1 d . . . .
H2SA H -0.4117 0.0841 0.5647 0.122 Uiso 1 1 calc GR . . .
H2SB H -0.4667 0.1393 0.5858 0.122 Uiso 1 1 calc GR . . .
H2SC H -0.4888 0.0690 0.6000 0.122 Uiso 1 1 calc GR . . .
N1S N -0.3598(3) 0.1053(2) 0.68900(17) 0.0961(13) Uani 1 1 d . . . .

loop_
_atom_site_aniso_label
_atom_site_aniso_U_11
_atom_site_aniso_U_22
_atom_site_aniso_U_33
_atom_site_aniso_U_23
_atom_site_aniso_U_13
_atom_site_aniso_U_12
C1 0.0195(11) 0.0209(12) 0.0211(11) -0.0029(9) -0.0009(9) 0.0024(9)
C2 0.0203(12) 0.0242(12) 0.0221(11) -0.0014(9) 0.0016(9) 0.0025(9)
C3 0.0226(12) 0.0293(13) 0.0245(12) 0.0007(10) 0.0001(10) 0.0016(10)
C4 0.0245(13) 0.0390(15) 0.0295(13) 0.0049(11) 0.0024(10) 0.0014(11)
C5 0.0310(14) 0.0467(17) 0.0287(13) 0.0102(12) 0.0061(11) 0.0018(12)
C6 0.0370(15) 0.0482(17) 0.0211(12) 0.0063(12) 0.0011(11) 0.0066(13)
C7 0.0300(13) 0.0325(14) 0.0242(12) 0.0002(10) -0.0012(10) 0.0028(11)
C8 0.0348(14) 0.0422(16) 0.0227(12) -0.0025(11) -0.0095(11) 0.0020(12)
C9 0.0269(13) 0.0363(15) 0.0292(13) -0.0063(11) -0.0063(11) -0.0011(11)
C10 0.0233(12) 0.0277(13) 0.0267(12) -0.0028(10) 0.0002(10) -0.0011(10)
C11 0.0232(12) 0.0236(12) 0.0221(12) -0.0016(9) -0.0001(9) 0.0028(10)
C12 0.0240(12) 0.0245(13) 0.0222(12) -0.0010(10) 0.0001(9) 0.0036(10)
C13 0.0208(12) 0.0239(12) 0.0173(11) -0.0032(9) -0.0001(9) -0.0039(9)
C14 0.0240(12) 0.0242(12) 0.0216(11) 0.0009(10) 0.0003(9) 0.0007(10)
C15 0.0238(12) 0.0319(14) 0.0259(12) -0.0028(10) 0.0012(10) -0.0025(10)
C16 0.0283(14) 0.0360(15) 0.0304(13) 0.0009(11) 0.0014(11) -0.0108(11)
C17 0.0344(14) 0.0250(13) 0.0308(13) 0.0011(11) -0.0042(11) -0.0087(11)
C18 0.0252(12) 0.0245(13) 0.0253(12) -0.0041(10) -0.0051(10) -0.0016(10)
C19 0.0214(13) 0.0491(18) 0.0487(17) 0.0025(14) 0.0045(12) -0.0001(12)
C20 0.0454(18) 0.0357(17) 0.078(2) 0.0198(16) -0.0091(17) -0.0127(14)
C21 0.0199(12) 0.0343(14) 0.0200(11) 0.0030(10) -0.0019(9) -0.0035(10)
C22 0.0245(13) 0.0323(14) 0.0309(13) 0.0023(11) -0.0043(10) 0.0005(11)
C23 0.0278(14) 0.0401(16) 0.0465(16) 0.0087(13) -0.0092(12) -0.0078(12)
C24 0.0207(13) 0.0561(19) 0.0455(16) 0.0081(14) 0.0005(12) -0.0089(13)
C25 0.0253(14) 0.0511(18) 0.0320(14) 0.0017(13) 0.0043(11) -0.0014(12)
C26 0.0239(13) 0.0400(15) 0.0253(12) -0.0036(11) 0.0031(10) -0.0019(11)
C27 0.0376(18) 0.0442(19) 0.101(3) -0.0002(19) -0.0090(18) -0.0132(15)
C28 0.0317(16) 0.078(2) 0.055(2) -0.0081(18) 0.0171(14) 0.0030(16)
C29 0.0185(11) 0.0261(12) 0.0163(11) 0.0014(9) 0.0012(9) 0.0004(9)
C30 0.0197(11) 0.0257(13) 0.0182(11) 0.0012(9) 0.0009(9) 0.0015(9)
C31 0.0243(12) 0.0245(12) 0.0196(11) -0.0002(9) -0.0009(9) -0.0013(10)
C32 0.0273(13) 0.0296(14) 0.0281(13) 0.0002(11) -0.0050(10) 0.0021(11)
C33 0.0321(14) 0.0349(15) 0.0306(13) -0.0025(11) -0.0118(11) -0.0037(11)
C34 0.0354(14) 0.0320(14) 0.0273(13) -0.0065(11) -0.0055(11) -0.0069(12)
C35 0.0300(13) 0.0259(13) 0.0254(12) -0.0024(10) 0.0009(10) -0.0031(10)
C36 0.0344(14) 0.0265(14) 0.0345(14) -0.0097(11) 0.0020(11) -0.0018(11)
C37 0.0314(14) 0.0254(13) 0.0394(15) -0.0034(11) 0.0009(11) 0.0053(11)
C38 0.0241(12) 0.0276(13) 0.0307(13) -0.0001(10) -0.0004(10) 0.0011(10)
C39 0.0219(12) 0.0235(12) 0.0214(11) -0.0005(9) 0.0005(9) -0.0012(9)
C40 0.0244(12) 0.0239(12) 0.0202(11) 0.0014(9) 0.0011(9) -0.0029(10)
C41 0.0197(11) 0.0185(12) 0.0259(12) -0.0003(9) -0.0050(9) -0.0001(9)
C42 0.0262(13) 0.0223(12) 0.0255(12) -0.0001(10) -0.0021(10) 0.0011(10)
C43 0.0344(14) 0.0227(13) 0.0300(13) 0.0012(10) -0.0084(11) 0.0030(11)
C44 0.0255(13) 0.0245(13) 0.0425(15) -0.0010(11) -0.0121(11) 0.0032(10)
C45 0.0209(12) 0.0238(13) 0.0422(15) -0.0035(11) -0.0029(11) 0.0013(10)
C46 0.0231(12) 0.0238(13) 0.0280(12) 0.0001(10) -0.0012(10) -0.0002(10)
C47 0.0528(19) 0.0538(19) 0.0353(16) 0.0089(14) -0.0127(14) 0.0116(15)
C48 0.0246(14) 0.0531(19) 0.0535(18) -0.0013(15) 0.0011(13) 0.0046(13)
C49 0.0216(12) 0.0255(12) 0.0218(11) -0.0067(10) -0.0065(9) 0.0047(10)
C50 0.0234(13) 0.0369(15) 0.0271(13) -0.0038(11) -0.0035(10) 0.0035(11)
C51 0.0231(13) 0.0438(16) 0.0339(14) -0.0108(12) -0.0057(11) 0.0059(12)
C52 0.0281(14) 0.0391(16) 0.0359(14) -0.0102(12) -0.0128(11) 0.0134(12)
C53 0.0347(15) 0.0312(14) 0.0302(13) -0.0046(11) -0.0123(11) 0.0059(11)
C54 0.0250(12) 0.0307(14) 0.0253(12) -0.0044(10) -0.0046(10) 0.0024(10)
C55 0.0246(14) 0.071(2) 0.0514(18) -0.0077(16) 0.0023(13) 0.0130(14)
C56 0.0507(19) 0.0457(19) 0.0502(18) 0.0119(15) -0.0131(15) 0.0100(15)
C57 0.0195(11) 0.0251(13) 0.0210(11) -0.0045(9) -0.0021(9) 0.0001(9)
C58 0.0212(12) 0.0236(12) 0.0243(12) -0.0047(10) -0.0031(9) 0.0009(10)
C59 0.0224(12) 0.0249(13) 0.0314(13) -0.0030(10) -0.0039(10) 0.0015(10)
C60 0.0286(14) 0.0300(14) 0.0384(15) -0.0062(11) -0.0004(11) 0.0027(11)
C61 0.0334(15) 0.0254(14) 0.0580(18) -0.0036(13) -0.0027(13) 0.0052(11)
C62 0.0313(15) 0.0251(14) 0.0570(18) 0.0085(13) -0.0074(13) 0.0008(11)
C63 0.0257(13) 0.0284(14) 0.0424(15) 0.0049(12) -0.0070(11) -0.0025(11)
C64 0.0334(15) 0.0370(16) 0.0415(16) 0.0154(13) -0.0043(12) -0.0040(12)
C65 0.0355(15) 0.0448(17) 0.0321(14) 0.0097(12) 0.0020(12) -0.0018(13)
C66 0.0294(13) 0.0341(15) 0.0285(13) -0.0003(11) 0.0004(11) 0.0003(11)
C67 0.0237(12) 0.0259(13) 0.0268(12) -0.0001(10) -0.0022(10) -0.0011(10)
C68 0.0219(12) 0.0258(13) 0.0302(13) 0.0011(10) -0.0060(10) -0.0003(10)
C69 0.0270(12) 0.0215(12) 0.0183(11) 0.0015(9) 0.0048(9) 0.0045(10)
C70 0.0294(13) 0.0240(13) 0.0200(11) 0.0010(9) 0.0025(10) 0.0008(10)
C71 0.0456(16) 0.0247(13) 0.0196(12) 0.0007(10) 0.0057(11) 0.0032(11)
C72 0.0411(16) 0.0333(15) 0.0270(13) 0.0021(11) 0.0137(11) 0.0130(12)
C73 0.0308(14) 0.0365(15) 0.0302(13) 0.0061(11) 0.0095(11) 0.0059(11)
C74 0.0273(13) 0.0306(14) 0.0236(12) -0.0007(10) 0.0030(10) -0.0007(10)
C75 0.065(2) 0.0324(16) 0.0334(15) -0.0106(12) 0.0077(14) 0.0007(14)
C76 0.0323(16) 0.068(2) 0.059(2) 0.0032(17) 0.0168(14) 0.0027(15)
C77 0.0245(12) 0.0239(12) 0.0240(12) -0.0064(10) 0.0017(10) 0.0022(10)
C78 0.0261(13) 0.0334(14) 0.0283(13) -0.0076(11) -0.0020(10) 0.0043(11)
C79 0.0248(13) 0.0371(15) 0.0396(15) -0.0099(12) 0.0010(11) 0.0049(11)
C80 0.0297(14) 0.0394(16) 0.0345(14) -0.0137(12) 0.0080(11) 0.0046(12)
C81 0.0316(14) 0.0353(15) 0.0273(13) -0.0096(11) 0.0008(11) 0.0005(11)
C82 0.0222(12) 0.0286(13) 0.0285(13) -0.0058(10) 0.0001(10) 0.0026(10)
C83 0.0302(16) 0.068(2) 0.0523(19) -0.0201(16) -0.0013(13) 0.0164(15)
C84 0.0423(17) 0.067(2) 0.0294(14) -0.0189(14) 0.0000(12) 0.0048(15)
N1 0.0188(10) 0.0205(10) 0.0204(10) -0.0009(8) -0.0001(8) 0.0003(8)
N2 0.0174(10) 0.0255(10) 0.0217(10) -0.0022(8) 0.0008(8) 0.0008(8)
N3 0.0183(9) 0.0224(10) 0.0202(9) -0.0001(8) 0.0003(8) 0.0012(8)
N4 0.0183(10) 0.0262(11) 0.0184(9) -0.0004(8) -0.0016(7) 0.0031(8)
N5 0.0203(10) 0.0237(11) 0.0184(9) -0.0033(8) -0.0003(8) 0.0008(8)
N6 0.0201(10) 0.0257(11) 0.0203(10) -0.0051(8) -0.0011(8) 0.0022(8)
Cr1 0.01743(19) 0.0223(2) 0.01708(18) -0.00238(14) -0.00026(14) 0.00156(15)
F13 0.089(5) 0.390(16) 0.075(4) -0.049(6) -0.031(3) 0.038(7)
F13A 0.29(2) 0.045(5) 0.131(10) 0.033(5) 0.149(12) 0.046(8)
F14 0.072(3) 0.057(3) 0.105(5) 0.004(3) 0.055(3) 0.015(2)
F14A 0.042(5) 0.078(6) 0.36(3) 0.010(11) -0.040(11) 0.005(4)
F15 0.108(6) 0.119(5) 0.162(7) 0.092(5) -0.069(6) -0.011(4)
F15A 0.23(2) 0.250(16) 0.070(6) 0.099(8) 0.039(10) 0.092(14)
F16 0.081(5) 0.095(5) 0.135(6) -0.054(5) 0.063(4) -0.051(4)
F16A 0.079(7) 0.133(11) 0.175(13) -0.038(9) -0.033(7) 0.019(6)
F17 0.0903(17) 0.0455(12) 0.1090(18) 0.0139(12) 0.0419(14) 0.0043(11)
F18 0.112(2) 0.0805(19) 0.199(4) -0.055(2) 0.074(2) -0.0199(17)
P3 0.0425(5) 0.0527(5) 0.0780(7) -0.0041(5) 0.0180(5) -0.0013(4)
F1 0.0554(12) 0.0992(17) 0.0625(12) -0.0404(12) 0.0237(10) -0.0243(11)
F2 0.0869(16) 0.1069(19) 0.0605(13) 0.0436(13) -0.0136(12) 0.0013(14)
F3 0.0424(10) 0.0634(12) 0.0531(11) -0.0106(9) 0.0105(8) 0.0039(9)
F4 0.0699(13) 0.0483(11) 0.0677(13) 0.0060(10) -0.0170(10) 0.0102(10)
F5 0.0473(11) 0.0545(11) 0.0665(12) -0.0137(9) 0.0134(9) -0.0155(9)
F6 0.0509(11) 0.0948(16) 0.0439(10) -0.0136(10) 0.0052(8) -0.0355(11)
P1 0.0317(4) 0.0418(4) 0.0310(4) 0.0016(3) 0.0024(3) -0.0034(3)
F7 0.0646(12) 0.0496(11) 0.0411(10) 0.0058(8) 0.0060(8) -0.0074(9)
F8 0.0469(11) 0.0990(17) 0.0525(11) 0.0098(11) -0.0014(9) 0.0077(11)
F9 0.0586(12) 0.1000(17) 0.0431(11) 0.0134(11) 0.0062(9) -0.0190(11)
F10 0.0476(12) 0.168(3) 0.0734(15) 0.0372(17) -0.0170(11) -0.0138(15)
F11 0.1093(18) 0.0501(12) 0.0678(14) -0.0046(10) 0.0176(13) 0.0120(12)
F12 0.194(3) 0.0421(12) 0.0594(14) 0.0018(10) 0.0006(16) -0.0289(15)
P2 0.0406(4) 0.0419(4) 0.0363(4) 0.0053(3) -0.0025(3) -0.0057(3)
C3S 0.065(3) 0.082(3) 0.062(2) -0.010(2) 0.022(2) -0.034(2)
C4S 0.155(5) 0.077(3) 0.089(3) -0.020(3) 0.046(3) -0.031(3)
N2S 0.062(2) 0.118(4) 0.112(3) -0.013(3) 0.027(2) -0.018(2)
C1S 0.064(2) 0.064(2) 0.054(2) -0.0011(18) 0.0059(18) -0.0178(19)
C2S 0.070(3) 0.103(4) 0.071(3) -0.009(2) -0.012(2) -0.018(2)
N1S 0.106(3) 0.114(3) 0.068(2) 0.004(2) -0.014(2) -0.025(3)

loop_
_atom_type_symbol
_atom_type_description
_atom_type_scat_dispersion_real
_atom_type_scat_dispersion_imag
_atom_type_scat_source
C C 0.0033 0.0016 'International Tables Vol C Tables 4.2.6.8 and 6.1.1.4'
H H 0.0000 0.0000 'International Tables Vol C Tables 4.2.6.8 and 6.1.1.4'
N N 0.0061 0.0033 'International Tables Vol C Tables 4.2.6.8 and 6.1.1.4'
F F 0.0171 0.0103 'International Tables Vol C Tables 4.2.6.8 and 6.1.1.4'
P P 0.1023 0.0942 'International Tables Vol C Tables 4.2.6.8 and 6.1.1.4'
Cr Cr 0.3209 0.6236 'International Tables Vol C Tables 4.2.6.8 and 6.1.1.4'

loop_
_exptl_crystal_face_index_h
_exptl_crystal_face_index_k
_exptl_crystal_face_index_l
_exptl_crystal_face_perp_dist
_exptl_oxdiff_crystal_face_indexfrac_h
_exptl_oxdiff_crystal_face_indexfrac_k
_exptl_oxdiff_crystal_face_indexfrac_l
_exptl_oxdiff_crystal_face_x
_exptl_oxdiff_crystal_face_y
_exptl_oxdiff_crystal_face_z
-14 -20 15 0.1149 -13.9997 -19.9964 15.0010 -0.5336 -0.8472 -0.0593
-10 -24 -12 0.1229 -9.9993 -23.9962 -11.9990 -0.5421 -0.4476 0.6910
-7 -7 -30 0.1149 -6.9995 -6.9989 -29.9995 0.0612 -0.0199 0.9977
-1 -11 30 0.1160 -1.0001 -10.9981 30.0002 -0.5175 -0.4267 -0.7268
9 26 -9 0.0939 8.9995 25.9958 -9.0009 0.7489 0.6372 -0.1066
13 19 17 0.1660 12.9993 18.9968 16.9990 0.3155 0.4756 -0.8202
-3 -4 32 0.1268 -3.0003 -3.9990 32.0001 -0.2854 -0.4719 -0.8262
17 -5 22 0.1362 16.9997 -4.9999 21.9992 -0.5169 0.3992 -0.7786
-20 15 0 0.1072 -20.0001 14.9988 0.0007 0.7307 -0.6639 0.0992
-13 20 17 0.0737 -13.0005 19.9979 17.0002 0.6884 -0.5270 -0.5131
-4 -13 29 0.1201 -4.0001 -12.9977 29.0004 -0.5342 -0.5481 -0.6428
-10 -23 14 0.1034 -9.9997 -22.9962 14.0009 -0.6734 -0.7042 -0.0509
11 5 28 0.1460 10.9995 4.9990 27.9993 -0.1636 0.1805 -0.9708
15 -15 -18 0.0667 15.0004 -14.9987 -18.0004 -0.5524 0.6525 0.4687
4 6 32 0.1391 3.9995 5.9992 31.9996 -0.0654 -0.1245 -1.0078

loop_
_geom_angle_atom_site_label_1
_geom_angle_atom_site_label_2
_geom_angle_atom_site_label_3
_geom_angle
C11 C1 C2 107.52(19)
N1 C1 C2 116.4(2)
N1 C1 C11 136.1(2)
C3 C2 C1 107.52(19)
N2 C2 C1 117.8(2)
N2 C2 C3 134.7(2)
C4 C3 C2 134.9(2)
C4 C3 C12 119.7(2)
C12 C3 C2 105.3(2)
C3 C4 C5 118.2(2)
C6 C5 C4 122.1(2)
C5 C6 C7 121.0(2)
C6 C7 C8 127.9(2)
C12 C7 C6 116.2(2)
C12 C7 C8 115.9(2)
C9 C8 C7 120.9(2)
C8 C9 C10 122.7(2)
C11 C10 C9 118.1(2)
C10 C11 C1 135.4(2)
C10 C11 C12 119.4(2)
C12 C11 C1 105.3(2)
C3 C12 C11 114.3(2)
C7 C12 C3 122.7(2)
C7 C12 C11 123.0(2)
C14 C13 N1 120.4(2)
C18 C13 C14 121.5(2)
C18 C13 N1 118.1(2)
C13 C14 C15 119.2(2)
C14 C15 C19 121.0(2)
C16 C15 C14 119.0(2)
C16 C15 C19 120.1(2)
C15 C16 C17 121.9(2)
C16 C17 C20 122.0(2)
C18 C17 C16 118.5(2)
C18 C17 C20 119.6(2)
C13 C18 C17 120.0(2)
C22 C21 N2 120.0(2)
C26 C21 C22 121.7(2)
C26 C21 N2 118.2(2)
C21 C22 C23 119.0(2)
C22 C23 C27 119.9(3)
C24 C23 C22 118.7(3)
C24 C23 C27 121.4(3)
C25 C24 C23 122.6(2)
C24 C25 C26 118.3(3)
C24 C25 C28 121.3(3)
C26 C25 C28 120.4(3)
C21 C26 C25 119.8(3)
C39 C29 C30 107.34(19)
N3 C29 C30 116.1(2)
N3 C29 C39 136.5(2)
C31 C30 C29 107.43(19)
N4 C30 C29 117.5(2)
N4 C30 C31 135.0(2)
C32 C31 C30 134.7(2)
C32 C31 C40 119.8(2)
C40 C31 C30 105.4(2)
C31 C32 C33 118.2(2)
C34 C33 C32 122.0(2)
C33 C34 C35 121.3(2)
C34 C35 C36 127.9(2)
C40 C35 C34 116.1(2)
C40 C35 C36 116.0(2)
C37 C36 C35 121.0(2)
C36 C37 C38 122.3(2)
C39 C38 C37 118.4(2)
C38 C39 C29 135.3(2)
C38 C39 C40 119.4(2)
C40 C39 C29 105.3(2)
C31 C40 C39 114.5(2)
C35 C40 C31 122.6(2)
C35 C40 C39 122.9(2)
C42 C41 N3 117.9(2)
C46 C41 C42 121.5(2)
C46 C41 N3 120.4(2)
C41 C42 C43 119.6(2)
C42 C43 C47 120.6(2)
C44 C43 C42 118.5(2)
C44 C43 C47 120.9(2)
C45 C44 C43 122.3(2)
C44 C45 C46 118.5(2)
C44 C45 C48 121.2(2)
C46 C45 C48 120.3(2)
C41 C46 C45 119.4(2)
C50 C49 C54 121.7(2)
C50 C49 N4 119.4(2)
C54 C49 N4 118.8(2)
C49 C50 C51 119.1(2)
C50 C51 C55 119.8(3)
C52 C51 C50 118.9(2)
C52 C51 C55 121.3(2)
C51 C52 C53 122.1(2)
C52 C53 C54 118.6(2)
C52 C53 C56 121.3(2)
C54 C53 C56 120.1(3)
C49 C54 C53 119.5(2)
C67 C57 C58 107.6(2)
N5 C57 C58 116.8(2)
N5 C57 C67 135.6(2)
C59 C58 C57 107.7(2)
N6 C58 C57 117.0(2)
N6 C58 C59 135.3(2)
C60 C59 C58 135.2(2)
C60 C59 C68 119.5(2)
C68 C59 C58 105.2(2)
C59 C60 C61 118.0(3)
C62 C61 C60 122.4(3)
C61 C62 C63 120.9(3)
C62 C63 C64 127.5(3)
C68 C63 C62 116.3(2)
C68 C63 C64 116.1(2)
C65 C64 C63 120.7(2)
C64 C65 C66 122.9(3)
C67 C66 C65 117.8(2)
C66 C67 C57 135.2(2)
C66 C67 C68 119.5(2)
C68 C67 C57 105.3(2)
C59 C68 C67 114.2(2)
C63 C68 C59 122.7(2)
C63 C68 C67 123.1(2)
C70 C69 C74 121.8(2)
C70 C69 N5 118.9(2)
C74 C69 N5 119.2(2)
C69 C70 C71 119.7(2)
C70 C71 C72 118.4(2)
C70 C71 C75 120.6(3)
C72 C71 C75 121.0(2)
C73 C72 C71 122.1(2)
C72 C73 C74 118.8(2)
C72 C73 C76 121.3(3)
C74 C73 C76 119.9(3)
C69 C74 C73 119.1(2)
C78 C77 N6 119.1(2)
C82 C77 C78 121.7(2)
C82 C77 N6 119.2(2)
C77 C78 C79 119.5(2)
C78 C79 C80 118.7(2)
C78 C79 C83 120.2(2)
C80 C79 C83 121.1(2)
C79 C80 C81 122.1(2)
C80 C81 C84 121.7(2)
C82 C81 C80 118.5(2)
C82 C81 C84 119.8(2)
C77 C82 C81 119.5(2)
C1 N1 C13 121.44(19)
C1 N1 Cr1 112.25(15)
C13 N1 Cr1 126.22(14)
C2 N2 C21 119.30(19)
C2 N2 Cr1 112.14(15)
C21 N2 Cr1 128.51(14)
C29 N3 C41 122.47(19)
C29 N3 Cr1 112.55(15)
C41 N3 Cr1 124.52(14)
C30 N4 C49 122.15(19)
C30 N4 Cr1 112.47(15)
C49 N4 Cr1 125.17(15)
C57 N5 C69 120.09(19)
C57 N5 Cr1 112.97(15)
C69 N5 Cr1 126.93(15)
C58 N6 C77 119.7(2)
C58 N6 Cr1 112.91(15)
C77 N6 Cr1 127.42(15)
N1 Cr1 N3 94.85(7)
N1 Cr1 N5 96.30(7)
N2 Cr1 N1 81.23(7)
N2 Cr1 N3 90.27(8)
N2 Cr1 N4 95.29(8)
N2 Cr1 N5 175.17(8)
N2 Cr1 N6 95.45(8)
N4 Cr1 N1 174.36(8)
N4 Cr1 N3 80.68(7)
N4 Cr1 N5 87.49(7)
N4 Cr1 N6 95.65(7)
N5 Cr1 N3 94.09(7)
N6 Cr1 N1 89.12(7)
N6 Cr1 N3 173.48(7)
N6 Cr1 N5 80.32(8)
F14 P3 F13 82.4(4)
F14A P3 F13A 89.8(9)
F14A P3 F16A 172.2(10)
F14A P3 F17 94.9(5)
F14A P3 F18 87.2(5)
F15 P3 F13 173.8(5)
F15 P3 F14 92.4(4)
F15 P3 F16 96.6(5)
F15 P3 F17 91.9(4)
F15 P3 F18 83.8(4)
F15A P3 F13A 174.1(10)
F15A P3 F14A 96.0(12)
F15A P3 F16A 91.4(9)
F15A P3 F17 95.1(8)
F15A P3 F18 88.9(8)
F16 P3 F13 88.6(4)
F16 P3 F14 171.0(5)
F16 P3 F17 90.2(3)
F16 P3 F18 88.2(3)
F16A P3 F13A 82.7(8)
F17 P3 F13 84.7(5)
F17 P3 F13A 85.3(4)
F17 P3 F14 89.5(2)
F17 P3 F16A 86.7(5)
F18 P3 F13 99.7(5)
F18 P3 F13A 90.5(4)
F18 P3 F14 92.8(2)
F18 P3 F16A 90.6(5)
F18 P3 F17 175.2(2)
F1 P1 F3 178.39(13)
F1 P1 F4 90.52(13)
F1 P1 F5 90.50(10)
F2 P1 F1 92.30(14)
F2 P1 F3 89.24(13)
F2 P1 F4 177.11(14)
F2 P1 F5 90.14(13)
F2 P1 F6 90.83(13)
F4 P1 F3 87.93(11)
F4 P1 F5 89.21(11)
F5 P1 F3 89.04(10)
F6 P1 F1 90.42(11)
F6 P1 F3 90.01(10)
F6 P1 F4 89.77(12)
F6 P1 F5 178.63(11)
F8 P2 F7 89.87(11)
F8 P2 F9 89.08(11)
F8 P2 F11 89.09(13)
F9 P2 F7 178.91(11)
F10 P2 F7 89.76(12)
F10 P2 F8 178.79(16)
F10 P2 F9 91.29(12)
F10 P2 F11 89.76(16)
F11 P2 F7 90.25(11)
F11 P2 F9 89.46(12)
F12 P2 F7 90.25(12)
F12 P2 F8 91.18(15)
F12 P2 F9 90.05(13)
F12 P2 F10 89.98(18)
F12 P2 F11 179.44(16)
N2S C3S C4S 178.0(5)
N1S C1S C2S 178.7(5)

loop_
_geom_bond_atom_site_label_1
_geom_bond_atom_site_label_2
_geom_bond_distance
C1 C2 1.505(3)
C1 C11 1.451(3)
C1 N1 1.291(3)
C2 C3 1.454(3)
C2 N2 1.288(3)
C3 C4 1.375(3)
C3 C12 1.414(3)
C4 C5 1.408(4)
C5 C6 1.373(4)
C6 C7 1.415(4)
C7 C8 1.418(4)
C7 C12 1.399(3)
C8 C9 1.368(4)
C9 C10 1.409(3)
C10 C11 1.374(3)
C11 C12 1.420(3)
C13 C14 1.386(3)
C13 C18 1.381(3)
C13 N1 1.444(3)
C14 C15 1.392(3)
C15 C16 1.388(4)
C15 C19 1.509(4)
C16 C17 1.391(4)
C17 C18 1.386(4)
C17 C20 1.500(4)
C21 C22 1.386(4)
C21 C26 1.385(4)
C21 N2 1.446(3)
C22 C23 1.395(4)
C23 C24 1.388(4)
C23 C27 1.509(4)
C24 C25 1.384(4)
C25 C26 1.390(4)
C25 C28 1.509(4)
C29 C30 1.514(3)
C29 C39 1.458(3)
C29 N3 1.288(3)
C30 C31 1.454(3)
C30 N4 1.286(3)
C31 C32 1.375(3)
C31 C40 1.416(3)
C32 C33 1.408(4)
C33 C34 1.373(4)
C34 C35 1.414(4)
C35 C36 1.421(4)
C35 C40 1.401(3)
C36 C37 1.370(4)
C37 C38 1.411(4)
C38 C39 1.374(3)
C39 C40 1.419(3)
C41 C42 1.388(3)
C41 C46 1.382(3)
C41 N3 1.446(3)
C42 C43 1.389(3)
C43 C44 1.389(4)
C43 C47 1.505(4)
C44 C45 1.388(4)
C45 C46 1.397(3)
C45 C48 1.507(4)
C49 C50 1.382(4)
C49 C54 1.387(4)
C49 N4 1.450(3)
C50 C51 1.400(4)
C51 C52 1.383(4)
C51 C55 1.509(4)
C52 C53 1.391(4)
C53 C54 1.391(3)
C53 C56 1.511(4)
C57 C58 1.503(3)
C57 C67 1.452(3)
C57 N5 1.287(3)
C58 C59 1.455(3)
C58 N6 1.290(3)
C59 C60 1.384(4)
C59 C68 1.418(4)
C60 C61 1.407(4)
C61 C62 1.374(4)
C62 C63 1.416(4)
C63 C64 1.419(4)
C63 C68 1.399(4)
C64 C65 1.371(4)
C65 C66 1.415(4)
C66 C67 1.376(3)
C67 C68 1.422(3)
C69 C70 1.380(3)
C69 C74 1.380(3)
C69 N5 1.447(3)
C70 C71 1.389(3)
C71 C72 1.389(4)
C71 C75 1.499(4)
C72 C73 1.388(4)
C73 C74 1.393(4)
C73 C76 1.506(4)
C77 C78 1.386(3)
C77 C82 1.384(3)
C77 N6 1.445(3)
C78 C79 1.388(4)
C79 C80 1.391(4)
C79 C83 1.512(4)
C80 C81 1.395(4)
C81 C82 1.392(3)
C81 C84 1.506(4)
N1 Cr1 2.0673(18)
N2 Cr1 2.0494(19)
N3 Cr1 2.0725(19)
N4 Cr1 2.0592(19)
N5 Cr1 2.0706(19)
N6 Cr1 2.066(2)
F13 P3 1.640(7)
F13A P3 1.689(9)
F14 P3 1.586(5)
F14A P3 1.481(9)
F15 P3 1.451(6)
F15A P3 1.393(12)
F16 P3 1.533(5)
F16A P3 1.656(12)
F17 P3 1.583(2)
F18 P3 1.581(3)
F1 P1 1.5857(19)
F2 P1 1.577(2)
F3 P1 1.5983(18)
F4 P1 1.593(2)
F5 P1 1.5951(19)
F6 P1 1.5817(19)
F7 P2 1.6004(18)
F8 P2 1.575(2)
F9 P2 1.5974(19)
F10 P2 1.570(2)
F11 P2 1.595(2)
F12 P2 1.564(2)
C3S C4S 1.425(7)
C3S N2S 1.122(6)
C1S C2S 1.444(5)
C1S N1S 1.128(5)

loop_
_geom_torsion_atom_site_label_1
_geom_torsion_atom_site_label_2
_geom_torsion_atom_site_label_3
_geom_torsion_atom_site_label_4
_geom_torsion
C1 C2 C3 C4 -174.8(3)
C1 C2 C3 C12 1.7(3)
C1 C2 N2 C21 -173.9(2)
C1 C2 N2 Cr1 3.9(3)
C1 C11 C12 C3 -1.4(3)
C1 C11 C12 C7 178.2(2)
C2 C1 C11 C10 -177.6(3)
C2 C1 C11 C12 2.4(2)
C2 C1 N1 C13 -179.62(19)
C2 C1 N1 Cr1 -3.0(2)
C2 C3 C4 C5 176.1(3)
C2 C3 C12 C7 -179.8(2)
C2 C3 C12 C11 -0.2(3)
C3 C2 N2 C21 6.8(4)
C3 C2 N2 Cr1 -175.5(2)
C3 C4 C5 C6 2.0(4)
C4 C3 C12 C7 -2.7(4)
C4 C3 C12 C11 176.9(2)
C4 C5 C6 C7 -1.5(4)
C5 C6 C7 C8 -179.2(3)
C5 C6 C7 C12 -1.1(4)
C6 C7 C8 C9 177.4(3)
C6 C7 C12 C3 3.2(4)
C6 C7 C12 C11 -176.4(2)
C7 C8 C9 C10 -0.7(4)
C8 C7 C12 C3 -178.5(2)
C8 C7 C12 C11 1.9(4)
C8 C9 C10 C11 0.9(4)
C9 C10 C11 C1 -179.7(3)
C9 C10 C11 C12 0.4(4)
C10 C11 C12 C3 178.6(2)
C10 C11 C12 C7 -1.8(4)
C11 C1 C2 C3 -2.6(3)
C11 C1 C2 N2 177.9(2)
C11 C1 N1 C13 2.5(4)
C11 C1 N1 Cr1 179.1(2)
C12 C3 C4 C5 0.0(4)
C12 C7 C8 C9 -0.7(4)
C13 C14 C15 C16 -1.5(3)
C13 C14 C15 C19 178.0(2)
C14 C13 C18 C17 2.2(3)
C14 C13 N1 C1 64.0(3)
C14 C13 N1 Cr1 -112.1(2)
C14 C15 C16 C17 1.8(4)
C15 C16 C17 C18 0.0(4)
C15 C16 C17 C20 -179.2(3)
C16 C17 C18 C13 -2.0(4)
C18 C13 C14 C15 -0.4(3)
C18 C13 N1 C1 -118.7(2)
C18 C13 N1 Cr1 65.2(3)
C19 C15 C16 C17 -177.7(2)
C20 C17 C18 C13 177.2(3)
C21 C22 C23 C24 0.0(4)
C21 C22 C23 C27 178.6(3)
C22 C21 C26 C25 0.7(4)
C22 C21 N2 C2 -110.0(3)
C22 C21 N2 Cr1 72.7(3)
C22 C23 C24 C25 -0.2(4)
C23 C24 C25 C26 0.6(4)
C23 C24 C25 C28 -178.3(3)
C24 C25 C26 C21 -0.9(4)
C26 C21 C22 C23 -0.2(4)
C26 C21 N2 C2 71.1(3)
C26 C21 N2 Cr1 -106.3(2)
C27 C23 C24 C25 -178.7(3)
C28 C25 C26 C21 178.0(3)
C29 C30 C31 C32 -178.8(3)
C29 C30 C31 C40 -2.1(2)
C29 C30 N4 C49 178.55(19)
C29 C30 N4 Cr1 3.6(2)
C29 C39 C40 C31 -1.7(3)
C29 C39 C40 C35 176.2(2)
C30 C29 C39 C38 177.6(3)
C30 C29 C39 C40 0.2(2)
C30 C29 N3 C41 179.27(19)
C30 C29 N3 Cr1 -8.2(2)
C30 C31 C32 C33 174.2(3)
C30 C31 C40 C35 -175.4(2)
C30 C31 C40 C39 2.4(3)
C31 C30 N4 C49 2.7(4)
C31 C30 N4 Cr1 -172.2(2)
C31 C32 C33 C34 0.8(4)
C32 C31 C40 C35 1.8(4)
C32 C31 C40 C39 179.7(2)
C32 C33 C34 C35 0.9(4)
C33 C34 C35 C36 179.1(3)
C33 C34 C35 C40 -1.2(4)
C34 C35 C36 C37 179.1(3)
C34 C35 C40 C31 -0.2(3)
C34 C35 C40 C39 -177.9(2)
C35 C36 C37 C38 -0.8(4)
C36 C35 C40 C31 179.6(2)
C36 C35 C40 C39 1.9(3)
C36 C37 C38 C39 1.1(4)
C37 C38 C39 C29 -177.0(3)
C37 C38 C39 C40 0.1(4)
C38 C39 C40 C31 -179.5(2)
C38 C39 C40 C35 -1.7(4)
C39 C29 C30 C31 1.2(2)
C39 C29 C30 N4 -175.7(2)
C39 C29 N3 C41 -2.2(4)
C39 C29 N3 Cr1 170.4(2)
C40 C31 C32 C33 -2.1(4)
C40 C35 C36 C37 -0.7(4)
C41 C42 C43 C44 -1.1(4)
C41 C42 C43 C47 179.3(2)
C42 C41 C46 C45 -2.6(4)
C42 C41 N3 C29 -113.3(3)
C42 C41 N3 Cr1 75.1(2)
C42 C43 C44 C45 -2.1(4)
C43 C44 C45 C46 3.0(4)
C43 C44 C45 C48 -176.3(3)
C44 C45 C46 C41 -0.6(4)
C46 C41 C42 C43 3.4(4)
C46 C41 N3 C29 70.7(3)
C46 C41 N3 Cr1 -100.9(2)
C47 C43 C44 C45 177.5(3)
C48 C45 C46 C41 178.7(2)
C49 C50 C51 C52 -1.0(4)
C49 C50 C51 C55 -179.9(2)
C50 C49 C54 C53 2.9(4)
C50 C49 N4 C30 86.2(3)
C50 C49 N4 Cr1 -99.5(2)
C50 C51 C52 C53 3.1(4)
C51 C52 C53 C54 -2.2(4)
C51 C52 C53 C56 177.7(3)
C52 C53 C54 C49 -0.8(4)
C54 C49 C50 C51 -2.0(4)
C54 C49 N4 C30 -98.2(3)
C54 C49 N4 Cr1 76.1(2)
C55 C51 C52 C53 -178.1(3)
C56 C53 C54 C49 179.3(2)
C57 C58 C59 C60 -175.8(3)
C57 C58 C59 C68 1.8(2)
C57 C58 N6 C77 -179.66(19)
C57 C58 N6 Cr1 -0.5(3)
C57 C67 C68 C59 -0.6(3)
C57 C67 C68 C63 178.7(2)
C58 C57 C67 C66 -178.4(3)
C58 C57 C67 C68 1.7(2)
C58 C57 N5 C69 -177.39(19)
C58 C57 N5 Cr1 2.2(2)
C58 C59 C60 C61 178.2(3)
C58 C59 C68 C63 179.9(2)
C58 C59 C68 C67 -0.8(3)
C59 C58 N6 C77 3.4(4)
C59 C58 N6 Cr1 -177.5(2)
C59 C60 C61 C62 0.7(4)
C60 C59 C68 C63 -2.0(4)
C60 C59 C68 C67 177.2(2)
C60 C61 C62 C63 -1.1(4)
C61 C62 C63 C64 -178.7(3)
C61 C62 C63 C68 0.0(4)
C62 C63 C64 C65 178.5(3)
C62 C63 C68 C59 1.6(4)
C62 C63 C68 C67 -177.6(2)
C63 C64 C65 C66 -1.0(4)
C64 C63 C68 C59 -179.6(2)
C64 C63 C68 C67 1.2(4)
C64 C65 C66 C67 1.0(4)
C65 C66 C67 C57 -179.8(3)
C65 C66 C67 C68 0.1(4)
C66 C67 C68 C59 179.5(2)
C66 C67 C68 C63 -1.2(4)
C67 C57 C58 C59 -2.2(2)
C67 C57 C58 N6 180.0(2)
C67 C57 N5 C69 1.0(4)
C67 C57 N5 Cr1 -179.4(2)
C68 C59 C60 C61 0.8(4)
C68 C63 C64 C65 -0.2(4)
C69 C70 C71 C72 -1.4(4)
C69 C70 C71 C75 179.1(2)
C70 C69 C74 C73 -0.8(4)
C70 C69 N5 C57 -103.7(3)
C70 C69 N5 Cr1 76.8(3)
C70 C71 C72 C73 -1.0(4)
C71 C72 C73 C74 2.5(4)
C71 C72 C73 C76 -176.6(3)
C72 C73 C74 C69 -1.6(4)
C74 C69 C70 C71 2.4(4)
C74 C69 N5 C57 78.3(3)
C74 C69 N5 Cr1 -101.2(2)
C75 C71 C72 C73 178.5(2)
C76 C73 C74 C69 177.5(2)
C77 C78 C79 C80 -1.7(4)
C77 C78 C79 C83 178.0(3)
C78 C77 C82 C81 1.8(4)
C78 C77 N6 C58 70.5(3)
C78 C77 N6 Cr1 -108.6(2)
C78 C79 C80 C81 1.3(4)
C79 C80 C81 C82 0.6(4)
C79 C80 C81 C84 -177.5(3)
C80 C81 C82 C77 -2.2(4)
C82 C77 C78 C79 0.1(4)
C82 C77 N6 C58 -110.4(3)
C82 C77 N6 Cr1 70.6(3)
C83 C79 C80 C81 -178.3(3)
C84 C81 C82 C77 176.0(3)
N1 C1 C2 C3 179.0(2)
N1 C1 C2 N2 -0.6(3)
N1 C1 C11 C10 0.4(5)
N1 C1 C11 C12 -179.6(3)
N1 C13 C14 C15 176.8(2)
N1 C13 C18 C17 -175.1(2)
N2 C2 C3 C4 4.7(5)
N2 C2 C3 C12 -178.9(3)
N2 C21 C22 C23 -179.2(2)
N2 C21 C26 C25 179.6(2)
N3 C29 C30 C31 -179.86(19)
N3 C29 C30 N4 3.2(3)
N3 C29 C39 C38 -1.1(5)
N3 C29 C39 C40 -178.4(3)
N3 C41 C42 C43 -172.5(2)
N3 C41 C46 C45 173.3(2)
N4 C30 C31 C32 -2.7(5)
N4 C30 C31 C40 174.0(3)
N4 C49 C50 C51 173.5(2)
N4 C49 C54 C53 -172.5(2)
N5 C57 C58 C59 176.6(2)
N5 C57 C58 N6 -1.2(3)
N5 C57 C67 C66 3.0(5)
N5 C57 C67 C68 -176.8(3)
N5 C69 C70 C71 -175.6(2)
N5 C69 C74 C73 177.2(2)
N6 C58 C59 C60 1.4(5)
N6 C58 C59 C68 179.0(3)
N6 C77 C78 C79 179.2(2)
N6 C77 C82 C81 -177.3(2)
